data_4083590
loop_
_publ_author_name
'Hoyt, Jordan M.'
'Shevlin, Michael'
'Margulieux, Grant W.'
'Krska, Shane W.'
'Tudge, Matthew T.'
'Chirik, Paul J.'

_publ_section_title
;
 Synthesis and Hydrogenation Activity of Iron Dialkyl Complexes with
 Chiral Bidentate Phosphines
;
_journal_issue 20
_journal_name_full Organometallics
_journal_page_first 5781
_journal_paper_doi 10.1021/om500329q
_journal_volume 33
_journal_year 2014
_chemical_absolute_configuration ad
_chemical_formula_sum 'C36 H52 Cl2 Fe2 O4 P2'
_chemical_formula_weight 793.32
_chemical_name_systematic
;
 ?
;
_space_group_IT_number 19
_symmetry_cell_setting orthorhombic
_symmetry_space_group_name_Hall 'P 2ac 2ab'
_symmetry_space_group_name_H-M 'P 21 21 21'
_atom_sites_solution_hydrogens geom
_atom_sites_solution_primary direct
_atom_sites_solution_secondary difmap
_audit_creation_method SHELXL-97
_cell_angle_alpha 90.00
_cell_angle_beta 90.00
_cell_angle_gamma 90.00
_cell_formula_units_Z 4
_cell_length_a 9.2216(3)
_cell_length_b 13.1775(6)
_cell_length_c 30.7399(12)
_cell_measurement_reflns_used 9979
_cell_measurement_temperature 100(2)
_cell_measurement_theta_max 66.59
_cell_measurement_theta_min 6.03
_cell_volume 3735.4(3)
_computing_cell_refinement 'Bruker SAINT'
_computing_data_collection 'Bruker APEX2'
_computing_data_reduction 'Bruker SAINT'
_computing_molecular_graphics 'ORTEP 3 (Farraguia, 1997)'
_computing_structure_refinement 'SHELXL-97 (Sheldrick, 2008)'
_computing_structure_solution 'SIR 92 (Giacavazzo, 1993)'
_diffrn_ambient_temperature 100(2)
_diffrn_measured_fraction_theta_full 'ACTA 50'
_diffrn_measured_fraction_theta_max 0.972
_diffrn_radiation_monochromator graphite
_diffrn_radiation_source 'fine-focus sealed tube'
_diffrn_radiation_type CuK\a
_diffrn_radiation_wavelength 1.54184
_diffrn_reflns_av_R_equivalents 0.0323
_diffrn_reflns_av_sigmaI/netI 0.0722
_diffrn_reflns_limit_h_max 10
_diffrn_reflns_limit_h_min -10
_diffrn_reflns_limit_k_max 11
_diffrn_reflns_limit_k_min -15
_diffrn_reflns_limit_l_max 35
_diffrn_reflns_limit_l_min -36
_diffrn_reflns_number 13652
_diffrn_reflns_theta_full 'ACTA 50'
_diffrn_reflns_theta_max 66.53
_diffrn_reflns_theta_min 6.03
_exptl_absorpt_coefficient_mu 8.644
_exptl_absorpt_correction_T_max 0.7528
_exptl_absorpt_correction_T_min 0.4060
_exptl_absorpt_correction_type multi-scan
_exptl_absorpt_process_details 'SADABS V2008/1 (Bruker AXS)'
_exptl_crystal_colour yellow
_exptl_crystal_density_diffrn 1.411
_exptl_crystal_density_method 'not measured'
_exptl_crystal_description Needle
_exptl_crystal_F_000 1664
_exptl_crystal_size_max 0.503
_exptl_crystal_size_mid 0.092
_exptl_crystal_size_min 0.064
_refine_diff_density_max 0.641
_refine_diff_density_min -0.402
_refine_diff_density_rms 0.056
_refine_ls_abs_structure_details 'Flack H D (1983), Acta Cryst. A39, 876-881'
_refine_ls_abs_structure_Flack 0.001(3)
_refine_ls_extinction_method none
_refine_ls_goodness_of_fit_ref 0.847
_refine_ls_hydrogen_treatment constr
_refine_ls_matrix_type full
_refine_ls_number_parameters 423
_refine_ls_number_reflns 5749
_refine_ls_number_restraints 0
_refine_ls_restrained_S_all 0.847
_refine_ls_R_factor_all 0.0302
_refine_ls_R_factor_gt 0.0275
_refine_ls_shift/su_max 0.002
_refine_ls_shift/su_mean 0.000
_refine_ls_structure_factor_coef Fsqd
_refine_ls_weighting_details 'calc w=1/[\s^2^(Fo^2^)+(0.0000P)^2^+0.0000P] where P=(Fo^2^+2Fc^2^)/3'
_refine_ls_weighting_scheme calc
_refine_ls_wR_factor_gt 0.0624
_refine_ls_wR_factor_ref 0.0635
_reflns_number_gt 5344
_reflns_number_total 5749
_reflns_threshold_expression >2\s(I)
_cod_data_source_file om500329q_si_002.cif
_cod_data_source_block jmh37
_cod_depositor_comments
;
The following automatic conversions were performed:

'_symmetry_cell_setting' value 'Orthorhombic' changed to
'orthorhombic' according to
/usr/data/users/saulius/crontab/automatic-downloads/rss-feeds/ACS/lib/dictionaries/cif_core.dic
dictionary named 'cif_core.dic' version 2.4.2 from 2011-04-26.

Automatic conversion script
Id: cif_fix_values 2281 2013-09-26 08:29:07Z andrius 
;
_cod_original_sg_symbol_H-M 'P2(1)2(1)2(1) '
_cod_database_code 4083590

loop_
_symmetry_equiv_pos_as_xyz
'x, y, z'
'-x+1/2, -y, z+1/2'
'x+1/2, -y+1/2, -z'
'-x, y+1/2, -z+1/2'

loop_
_atom_site_label
_atom_site_type_symbol
_atom_site_fract_x
_atom_site_fract_y
_atom_site_fract_z
_atom_site_U_iso_or_equiv
_atom_site_adp_type
_atom_site_occupancy
_atom_site_symmetry_multiplicity
_atom_site_calc_flag
_atom_site_refinement_flags
Fe1 Fe 0.18899(4) -0.00286(3) 0.922681(12) 0.01030(10) Uani 1 1 d .
Fe2 Fe 0.67119(5) 0.06072(3) 0.827144(13) 0.01121(10) Uani 1 1 d .
Cl1 Cl 0.03569(7) 0.10360(5) 0.95568(2) 0.01716(15) Uani 1 1 d .
P2 P 0.29546(7) 0.05394(5) 0.85368(2) 0.01013(14) Uani 1 1 d .
Cl2 Cl 0.09348(8) -0.15116(5) 0.90234(2) 0.01736(15) Uani 1 1 d .
P1 P 0.42205(7) -0.00635(5) 0.96058(2) 0.00930(14) Uani 1 1 d .
O2 O 0.3624(2) -0.13350(13) 0.82873(6) 0.0174(4) Uani 1 1 d .
O1S O 0.4410(3) 0.56518(16) 0.84348(7) 0.0278(5) Uani 1 1 d .
O1 O 0.2311(2) 0.18829(14) 0.78709(6) 0.0180(5) Uani 1 1 d .
O2S O 0.9576(3) 0.51118(17) 0.86016(8) 0.0348(6) Uani 1 1 d .
C23 C 0.4640(3) 0.1160(2) 0.98992(8) 0.0126(6) Uani 1 1 d .
C27 C 0.4228(3) -0.1184(2) 0.99875(8) 0.0135(6) Uani 1 1 d .
C29 C 0.4282(3) -0.2149(2) 0.97090(9) 0.0177(6) Uani 1 1 d .
H29A H 0.4198 -0.2746 0.9897 0.027 Uiso 1 1 calc R
H29B H 0.5205 -0.2175 0.9551 0.027 Uiso 1 1 calc R
H29C H 0.3478 -0.2143 0.9501 0.027 Uiso 1 1 calc R
C25 C 0.6229(3) 0.1280(2) 1.00333(9) 0.0163(6) Uani 1 1 d .
H25A H 0.6349 0.1914 1.0195 0.024 Uiso 1 1 calc R
H25B H 0.6841 0.1295 0.9773 0.024 Uiso 1 1 calc R
H25C H 0.6514 0.0706 1.0217 0.024 Uiso 1 1 calc R
C24 C 0.4239(3) 0.20388(19) 0.95891(9) 0.0138(6) Uani 1 1 d .
H24A H 0.3244 0.1947 0.9484 0.021 Uiso 1 1 calc R
H24B H 0.4907 0.2042 0.9341 0.021 Uiso 1 1 calc R
H24C H 0.4313 0.2685 0.9745 0.021 Uiso 1 1 calc R
C5S C 0.8078(4) 0.5344(2) 0.85193(11) 0.0306(8) Uani 1 1 d .
H5S1 H 0.7484 0.5210 0.8781 0.037 Uiso 1 1 calc R
H5S2 H 0.7702 0.4927 0.8276 0.037 Uiso 1 1 calc R
C1 C 0.2002(3) 0.1563(2) 0.82891(9) 0.0135(6) Uani 1 1 d .
C14 C 0.7081(3) 0.12473(19) 0.88651(8) 0.0128(6) Uani 1 1 d .
H14 H 0.7941 0.1177 0.9033 0.015 Uiso 1 1 calc R
C17 C 0.7122(3) 0.0440(2) 0.76174(9) 0.0189(7) Uani 1 1 d .
H17 H 0.6816 0.0882 0.7391 0.023 Uiso 1 1 calc R
C6S C 0.8030(4) 0.6461(2) 0.84025(11) 0.0318(8) Uani 1 1 d .
H6S1 H 0.7947 0.6891 0.8665 0.038 Uiso 1 1 calc R
H6S2 H 0.7215 0.6613 0.8203 0.038 Uiso 1 1 calc R
C2 C 0.1063(3) 0.2216(2) 0.84785(9) 0.0165(6) Uani 1 1 d .
H2 H 0.0681 0.2166 0.8765 0.020 Uiso 1 1 calc R
C4 C 0.1523(3) 0.2757(2) 0.78110(10) 0.0201(7) Uani 1 1 d .
H4 H 0.1522 0.3145 0.7550 0.024 Uiso 1 1 calc R
C26 C 0.3671(3) 0.1253(2) 1.03058(8) 0.0153(6) Uani 1 1 d .
H26A H 0.3770 0.1935 1.0429 0.023 Uiso 1 1 calc R
H26B H 0.3969 0.0748 1.0522 0.023 Uiso 1 1 calc R
H26C H 0.2657 0.1135 1.0224 0.023 Uiso 1 1 calc R
C9 C 0.3408(4) -0.2063(2) 0.79764(10) 0.0221(7) Uani 1 1 d .
H9 H 0.3796 -0.2731 0.7986 0.026 Uiso 1 1 calc R
C1S C 0.4360(4) 0.6028(3) 0.88729(11) 0.0324(8) Uani 1 1 d .
H1S1 H 0.3543 0.6508 0.8908 0.039 Uiso 1 1 calc R
H1S2 H 0.5273 0.6385 0.8945 0.039 Uiso 1 1 calc R
C6 C 0.2907(3) -0.0478(2) 0.81474(9) 0.0138(6) Uani 1 1 d .
C15 C 0.5852(3) 0.0595(2) 0.88874(8) 0.0105(5) Uani 1 1 d .
C8 C 0.2563(3) -0.1695(2) 0.76541(10) 0.0235(7) Uani 1 1 d .
H8 H 0.2249 -0.2050 0.7402 0.028 Uiso 1 1 calc R
C13 C 0.6817(3) 0.2016(2) 0.85543(8) 0.0150(6) Uani 1 1 d .
H13 H 0.7462 0.2552 0.8482 0.018 Uiso 1 1 calc R
C28 C 0.2769(3) -0.1202(2) 1.02306(9) 0.0183(7) Uani 1 1 d .
H28A H 0.2741 -0.1789 1.0426 0.028 Uiso 1 1 calc R
H28B H 0.1975 -0.1252 1.0020 0.028 Uiso 1 1 calc R
H28C H 0.2663 -0.0578 1.0401 0.028 Uiso 1 1 calc R
C30 C 0.5461(3) -0.1189(2) 1.03241(9) 0.0192(6) Uani 1 1 d .
H30A H 0.5287 -0.0657 1.0541 0.029 Uiso 1 1 calc R
H30B H 0.6387 -0.1063 1.0177 0.029 Uiso 1 1 calc R
H30C H 0.5494 -0.1851 1.0469 0.029 Uiso 1 1 calc R
C8S C 1.0457(4) 0.5923(3) 0.84351(10) 0.0279(7) Uani 1 1 d .
H8S1 H 1.1233 0.5650 0.8246 0.034 Uiso 1 1 calc R
H8S2 H 1.0912 0.6302 0.8677 0.034 Uiso 1 1 calc R
C21 C 0.5675(3) -0.03076(19) 0.91864(8) 0.0122(6) Uani 1 1 d .
H21 H 0.5282 -0.0862 0.8998 0.015 Uiso 1 1 calc R
C11 C 0.4811(3) 0.0972(2) 0.85749(8) 0.0105(6) Uani 1 1 d .
C22 C 0.7160(3) -0.0696(2) 0.93444(9) 0.0154(6) Uani 1 1 d .
H22A H 0.7798 -0.0801 0.9094 0.023 Uiso 1 1 calc R
H22B H 0.7031 -0.1339 0.9500 0.023 Uiso 1 1 calc R
H22C H 0.7594 -0.0194 0.9540 0.023 Uiso 1 1 calc R
C7 C 0.2232(3) -0.0666(2) 0.77653(9) 0.0193(7) Uani 1 1 d .
H7 H 0.1653 -0.0206 0.7603 0.023 Uiso 1 1 calc R
C18 C 0.8436(3) 0.0511(2) 0.78520(9) 0.0194(6) Uani 1 1 d .
H18 H 0.9167 0.1010 0.7811 0.023 Uiso 1 1 calc R
C19 C 0.8477(3) -0.0293(2) 0.81605(9) 0.0220(7) Uani 1 1 d .
H19 H 0.9235 -0.0429 0.8362 0.026 Uiso 1 1 calc R
C7S C 0.9481(4) 0.6609(3) 0.81792(10) 0.0297(8) Uani 1 1 d .
H7S1 H 0.9436 0.6401 0.7870 0.036 Uiso 1 1 calc R
H7S2 H 0.9805 0.7324 0.8197 0.036 Uiso 1 1 calc R
C4S C 0.4186(4) 0.4575(2) 0.84420(11) 0.0297(8) Uani 1 1 d .
H4S1 H 0.5113 0.4212 0.8396 0.036 Uiso 1 1 calc R
H4S2 H 0.3495 0.4370 0.8212 0.036 Uiso 1 1 calc R
C3 C 0.0753(3) 0.2993(2) 0.81690(10) 0.0195(6) Uani 1 1 d .
H3 H 0.0131 0.3561 0.8208 0.023 Uiso 1 1 calc R
C16 C 0.6344(3) -0.0402(2) 0.77771(9) 0.0186(7) Uani 1 1 d .
H16 H 0.5423 -0.0626 0.7677 0.022 Uiso 1 1 calc R
C20 C 0.7173(4) -0.0856(2) 0.81113(9) 0.0213(7) Uani 1 1 d .
H20 H 0.6903 -0.1437 0.8275 0.026 Uiso 1 1 calc R
C12 C 0.5422(3) 0.1851(2) 0.83686(8) 0.0141(6) Uani 1 1 d .
H12 H 0.4977 0.2249 0.8148 0.017 Uiso 1 1 calc R
C3S C 0.3569(7) 0.4333(3) 0.88925(12) 0.0680(16) Uani 1 1 d .
H3S1 H 0.2496 0.4355 0.8890 0.082 Uiso 1 1 calc R
H3S2 H 0.3887 0.3654 0.8992 0.082 Uiso 1 1 calc R
C2S C 0.4159(5) 0.5124(3) 0.91661(12) 0.0514(11) Uani 1 1 d .
H2S1 H 0.5098 0.4910 0.9292 0.062 Uiso 1 1 calc R
H2S2 H 0.3481 0.5287 0.9406 0.062 Uiso 1 1 calc R

loop_
_atom_site_aniso_label
_atom_site_aniso_U_11
_atom_site_aniso_U_22
_atom_site_aniso_U_33
_atom_site_aniso_U_23
_atom_site_aniso_U_13
_atom_site_aniso_U_12
Fe1 0.0071(2) 0.0098(2) 0.01408(19) -0.00073(17) -0.00019(16) -0.0002(2)
Fe2 0.0081(2) 0.0123(2) 0.01323(19) 0.00060(17) 0.00159(16) 0.00154(19)
Cl1 0.0091(3) 0.0198(3) 0.0225(3) -0.0064(3) 0.0001(3) 0.0019(3)
P2 0.0078(4) 0.0099(3) 0.0127(3) 0.0002(3) -0.0001(2) 0.0005(3)
Cl2 0.0152(4) 0.0121(3) 0.0248(3) 0.0013(3) -0.0029(3) -0.0048(3)
P1 0.0065(3) 0.0088(3) 0.0126(3) 0.0002(3) -0.0006(2) -0.0004(3)
O2 0.0191(11) 0.0119(9) 0.0214(10) -0.0035(8) -0.0008(8) 0.0016(8)
O1S 0.0342(14) 0.0195(10) 0.0296(11) -0.0042(9) -0.0026(10) -0.0026(11)
O1 0.0177(12) 0.0197(10) 0.0165(10) 0.0057(8) -0.0001(8) 0.0022(9)
O2S 0.0314(14) 0.0242(11) 0.0487(14) 0.0046(11) 0.0061(11) 0.0063(12)
C23 0.0109(15) 0.0111(13) 0.0159(13) -0.0023(11) 0.0027(11) -0.0011(12)
C27 0.0124(16) 0.0123(14) 0.0156(13) 0.0039(11) -0.0019(11) -0.0019(13)
C29 0.0187(17) 0.0109(14) 0.0236(15) 0.0008(11) 0.0006(12) -0.0010(13)
C25 0.0146(16) 0.0120(14) 0.0223(14) -0.0017(12) -0.0037(11) -0.0014(12)
C24 0.0135(16) 0.0085(13) 0.0194(13) -0.0021(11) -0.0008(12) 0.0017(12)
C5S 0.0250(19) 0.0321(18) 0.0348(17) 0.0024(14) 0.0031(15) -0.0011(16)
C1 0.0104(14) 0.0144(13) 0.0157(12) 0.0032(11) -0.0024(11) -0.0051(12)
C14 0.0076(14) 0.0138(14) 0.0170(13) -0.0006(11) -0.0008(11) -0.0029(12)
C17 0.0210(17) 0.0204(15) 0.0153(13) 0.0016(12) 0.0060(12) 0.0098(14)
C6S 0.027(2) 0.0299(17) 0.0385(19) 0.0022(14) 0.0004(15) 0.0052(17)
C2 0.0118(16) 0.0180(14) 0.0198(14) 0.0005(12) -0.0014(12) -0.0001(13)
C4 0.0154(17) 0.0158(14) 0.0291(16) 0.0109(12) -0.0083(13) -0.0004(13)
C26 0.0174(16) 0.0146(14) 0.0138(13) -0.0032(11) 0.0013(11) -0.0006(12)
C9 0.0244(19) 0.0123(14) 0.0295(16) -0.0085(12) 0.0008(13) -0.0031(14)
C1S 0.030(2) 0.0327(18) 0.0339(18) -0.0148(15) 0.0043(15) -0.0034(17)
C6 0.0109(14) 0.0121(14) 0.0186(13) -0.0002(11) 0.0005(10) -0.0012(13)
C15 0.0058(14) 0.0121(13) 0.0137(12) -0.0028(11) -0.0002(10) 0.0024(12)
C8 0.0220(18) 0.0226(16) 0.0260(16) -0.0123(14) -0.0009(13) -0.0041(14)
C13 0.0135(16) 0.0127(13) 0.0188(13) 0.0001(11) 0.0029(12) -0.0035(13)
C28 0.0185(17) 0.0141(15) 0.0225(14) 0.0025(12) 0.0053(12) -0.0027(13)
C30 0.0188(16) 0.0180(15) 0.0207(14) 0.0060(12) -0.0052(12) -0.0003(14)
C8S 0.0205(18) 0.0352(19) 0.0282(16) 0.0012(14) 0.0025(13) 0.0052(16)
C21 0.0116(15) 0.0099(13) 0.0150(13) 0.0005(10) -0.0011(11) -0.0015(11)
C11 0.0082(14) 0.0096(13) 0.0138(12) -0.0015(11) 0.0015(10) 0.0015(12)
C22 0.0104(15) 0.0150(14) 0.0209(13) 0.0041(12) 0.0006(11) 0.0017(13)
C7 0.0182(17) 0.0197(15) 0.0199(14) -0.0018(12) -0.0039(11) -0.0001(14)
C18 0.0105(16) 0.0260(15) 0.0218(14) -0.0010(13) 0.0062(12) -0.0028(14)
C19 0.0151(16) 0.0309(18) 0.0200(14) -0.0003(12) 0.0030(12) 0.0127(14)
C7S 0.034(2) 0.0296(17) 0.0256(16) 0.0018(14) -0.0021(14) 0.0002(17)
C4S 0.039(2) 0.0165(16) 0.0341(17) -0.0046(14) -0.0085(15) 0.0015(16)
C3 0.0135(16) 0.0124(14) 0.0325(16) 0.0032(12) -0.0059(13) 0.0010(13)
C16 0.0134(16) 0.0215(16) 0.0210(14) -0.0084(12) 0.0028(11) 0.0011(13)
C20 0.0274(19) 0.0149(15) 0.0214(14) 0.0004(12) 0.0105(12) 0.0076(14)
C12 0.0155(16) 0.0111(13) 0.0158(13) 0.0007(11) 0.0003(11) 0.0021(12)
C3S 0.133(5) 0.041(2) 0.031(2) 0.0106(18) -0.013(2) -0.015(3)
C2S 0.058(3) 0.060(3) 0.036(2) -0.0046(19) 0.0177(19) -0.011(2)

loop_
_atom_type_symbol
_atom_type_description
_atom_type_scat_dispersion_real
_atom_type_scat_dispersion_imag
_atom_type_scat_source
C C 0.0181 0.0091 'International Tables Vol C Tables 4.2.6.8 and 6.1.1.4'
H H 0.0000 0.0000 'International Tables Vol C Tables 4.2.6.8 and 6.1.1.4'
O O 0.0492 0.0322 'International Tables Vol C Tables 4.2.6.8 and 6.1.1.4'
P P 0.2955 0.4335 'International Tables Vol C Tables 4.2.6.8 and 6.1.1.4'
Cl Cl 0.3639 0.7018 'International Tables Vol C Tables 4.2.6.8 and 6.1.1.4'
Fe Fe -1.1336 3.1974 'International Tables Vol C Tables 4.2.6.8 and 6.1.1.4'

loop_
_geom_angle_atom_site_label_1
_geom_angle_atom_site_label_2
_geom_angle_atom_site_label_3
_geom_angle
Cl2 Fe1 Cl1 115.28(3)
Cl2 Fe1 P1 117.63(3)
Cl1 Fe1 P1 110.58(3)
Cl2 Fe1 P2 100.52(3)
Cl1 Fe1 P2 116.99(3)
P1 Fe1 P2 93.78(3)
C20 Fe2 C14 125.01(11)
C20 Fe2 C11 120.82(12)
C14 Fe2 C11 68.73(11)
C20 Fe2 C19 40.79(13)
C14 Fe2 C19 104.87(12)
C11 Fe2 C19 153.69(11)
C20 Fe2 C12 156.25(13)
C14 Fe2 C12 68.61(11)
C11 Fe2 C12 41.11(11)
C19 Fe2 C12 162.24(13)
C20 Fe2 C16 40.49(12)
C14 Fe2 C16 163.83(11)
C11 Fe2 C16 110.46(11)
C19 Fe2 C16 68.33(12)
C12 Fe2 C16 122.15(12)
C20 Fe2 C18 68.13(12)
C14 Fe2 C18 117.31(12)
C11 Fe2 C18 165.19(11)
C19 Fe2 C18 40.67(12)
C12 Fe2 C18 126.27(12)
C16 Fe2 C18 67.78(12)
C20 Fe2 C13 161.76(13)
C14 Fe2 C13 40.42(11)
C11 Fe2 C13 68.57(11)
C19 Fe2 C13 123.94(13)
C12 Fe2 C13 40.67(12)
C16 Fe2 C13 155.49(11)
C18 Fe2 C13 106.58(12)
C20 Fe2 C15 107.25(11)
C14 Fe2 C15 40.73(11)
C11 Fe2 C15 41.34(10)
C19 Fe2 C15 117.21(11)
C12 Fe2 C15 69.34(11)
C16 Fe2 C15 127.98(11)
C18 Fe2 C15 151.50(11)
C13 Fe2 C15 68.57(11)
C20 Fe2 C17 67.89(11)
C14 Fe2 C17 152.64(12)
C11 Fe2 C17 128.99(11)
C19 Fe2 C17 68.16(11)
C12 Fe2 C17 109.59(11)
C16 Fe2 C17 40.17(12)
C18 Fe2 C17 40.23(12)
C13 Fe2 C17 120.15(11)
C15 Fe2 C17 166.27(12)
C1 P2 C6 105.55(13)
C1 P2 C11 104.85(12)
C6 P2 C11 107.53(13)
C1 P2 Fe1 113.78(9)
C6 P2 Fe1 109.76(9)
C11 P2 Fe1 114.77(9)
C27 P1 C23 111.75(11)
C27 P1 C21 106.77(12)
C23 P1 C21 109.04(12)
C27 P1 Fe1 108.33(9)
C23 P1 Fe1 113.07(9)
C21 P1 Fe1 107.60(9)
C9 O2 C6 106.6(2)
C4S O1S C1S 108.8(2)
C4 O1 C1 105.8(2)
C8S O2S C5S 108.8(2)
C25 C23 C26 109.2(2)
C25 C23 C24 108.5(2)
C26 C23 C24 107.6(2)
C25 C23 P1 114.39(19)
C26 C23 P1 109.67(19)
C24 C23 P1 107.24(18)
C29 C27 C30 110.4(2)
C29 C27 C28 106.6(2)
C30 C27 C28 108.6(2)
C29 C27 P1 107.59(18)
C30 C27 P1 115.16(19)
C28 C27 P1 108.11(19)
O2S C5S C6S 106.1(3)
C2 C1 O1 109.7(2)
C2 C1 P2 127.9(2)
O1 C1 P2 121.8(2)
C13 C14 C15 109.2(2)
C13 C14 Fe2 70.29(15)
C15 C14 Fe2 70.15(14)
C16 C17 C18 108.1(3)
C16 C17 Fe2 69.55(16)
C18 C17 Fe2 69.64(16)
C5S C6S C7S 101.9(3)
C1 C2 C3 107.3(3)
C3 C4 O1 111.3(2)
C8 C9 O2 110.1(3)
O1S C1S C2S 107.0(3)
C7 C6 O2 110.0(2)
C7 C6 P2 136.6(2)
O2 C6 P2 113.06(18)
C14 C15 C11 106.8(2)
C14 C15 C21 126.1(2)
C11 C15 C21 127.0(2)
C14 C15 Fe2 69.12(14)
C11 C15 Fe2 68.95(14)
C21 C15 Fe2 127.48(18)
C9 C8 C7 106.8(3)
C14 C13 C12 108.5(2)
C14 C13 Fe2 69.29(15)
C12 C13 Fe2 69.45(15)
O2S C8S C7S 107.2(3)
C15 C21 C22 110.9(2)
C15 C21 P1 110.96(18)
C22 C21 P1 118.22(18)
C12 C11 C15 108.1(2)
C12 C11 P2 126.7(2)
C15 C11 P2 124.3(2)
C12 C11 Fe2 69.60(15)
C15 C11 Fe2 69.71(15)
P2 C11 Fe2 135.15(14)
C6 C7 C8 106.4(3)
C17 C18 C19 108.3(3)
C17 C18 Fe2 70.13(16)
C19 C18 Fe2 69.38(16)
C20 C19 C18 107.2(3)
C20 C19 Fe2 69.26(16)
C18 C19 Fe2 69.95(17)
C8S C7S C6S 102.4(3)
O1S C4S C3S 105.9(3)
C4 C3 C2 105.9(3)
C17 C16 C20 108.1(3)
C17 C16 Fe2 70.28(16)
C20 C16 Fe2 69.24(17)
C16 C20 C19 108.4(3)
C16 C20 Fe2 70.28(16)
C19 C20 Fe2 69.95(16)
C13 C12 C11 107.5(2)
C13 C12 Fe2 69.88(16)
C11 C12 Fe2 69.29(15)
C2S C3S C4S 103.7(4)
C3S C2S C1S 105.6(3)

loop_
_geom_bond_atom_site_label_1
_geom_bond_atom_site_label_2
_geom_bond_distance
Fe1 Cl2 2.2328(8)
Fe1 Cl1 2.2350(8)
Fe1 P1 2.4450(8)
Fe1 P2 2.4542(7)
Fe2 C20 2.034(3)
Fe2 C14 2.039(3)
Fe2 C11 2.043(3)
Fe2 C19 2.044(3)
Fe2 C12 2.047(3)
Fe2 C16 2.048(3)
Fe2 C18 2.051(3)
Fe2 C13 2.052(3)
Fe2 C15 2.053(3)
Fe2 C17 2.058(3)
P2 C1 1.780(3)
P2 C6 1.798(3)
P2 C11 1.808(3)
P1 C27 1.886(3)
P1 C23 1.887(3)
P1 C21 1.888(3)
O2 C9 1.369(3)
O2 C6 1.377(3)
O1S C4S 1.434(4)
O1S C1S 1.436(4)
O1 C4 1.374(3)
O1 C1 1.383(3)
O2S C8S 1.437(4)
O2S C5S 1.437(4)
C23 C25 1.530(4)
C23 C26 1.541(4)
C23 C24 1.545(4)
C27 C29 1.534(4)
C27 C30 1.537(4)
C27 C28 1.539(4)
C5S C6S 1.516(5)
C1 C2 1.352(4)
C14 C13 1.414(4)
C14 C15 1.424(4)
C17 C16 1.410(4)
C17 C18 1.413(4)
C6S C7S 1.516(5)
C2 C3 1.427(4)
C4 C3 1.346(4)
C9 C8 1.351(5)
C1S C2S 1.505(5)
C6 C7 1.352(4)
C15 C11 1.446(4)
C15 C21 1.512(4)
C8 C7 1.431(4)
C13 C12 1.424(4)
C8S C7S 1.498(5)
C21 C22 1.540(4)
C11 C12 1.436(4)
C18 C19 1.423(4)
C19 C20 1.421(5)
C4S C3S 1.531(5)
C16 C20 1.413(4)
C3S C2S 1.446(6)

loop_
_geom_torsion_atom_site_label_1
_geom_torsion_atom_site_label_2
_geom_torsion_atom_site_label_3
_geom_torsion_atom_site_label_4
_geom_torsion
Cl2 Fe1 P2 C1 107.79(10)
Cl1 Fe1 P2 C1 -17.80(11)
P1 Fe1 P2 C1 -133.20(10)
Cl2 Fe1 P2 C6 -10.22(11)
Cl1 Fe1 P2 C6 -135.80(10)
P1 Fe1 P2 C6 108.79(10)
Cl2 Fe1 P2 C11 -131.43(9)
Cl1 Fe1 P2 C11 102.98(10)
P1 Fe1 P2 C11 -12.42(10)
Cl2 Fe1 P1 C27 -38.82(10)
Cl1 Fe1 P1 C27 96.53(9)
P2 Fe1 P1 C27 -142.77(9)
Cl2 Fe1 P1 C23 -163.25(9)
Cl1 Fe1 P1 C23 -27.91(10)
P2 Fe1 P1 C23 92.79(9)
Cl2 Fe1 P1 C21 76.28(9)
Cl1 Fe1 P1 C21 -148.38(9)
P2 Fe1 P1 C21 -27.68(9)
C27 P1 C23 C25 73.3(2)
C21 P1 C23 C25 -44.5(2)
Fe1 P1 C23 C25 -164.19(17)
C27 P1 C23 C26 -49.8(2)
C21 P1 C23 C26 -167.59(18)
Fe1 P1 C23 C26 72.76(19)
C27 P1 C23 C24 -166.33(18)
C21 P1 C23 C24 75.9(2)
Fe1 P1 C23 C24 -43.8(2)
C23 P1 C27 C29 -165.3(2)
C21 P1 C27 C29 -46.1(2)
Fe1 P1 C27 C29 69.5(2)
C23 P1 C27 C30 -41.8(2)
C21 P1 C27 C30 77.4(2)
Fe1 P1 C27 C30 -166.97(18)
C23 P1 C27 C28 79.9(2)
C21 P1 C27 C28 -160.93(18)
Fe1 P1 C27 C28 -45.30(19)
C8S O2S C5S C6S -14.8(3)
C4 O1 C1 C2 -0.1(3)
C4 O1 C1 P2 -172.0(2)
C6 P2 C1 C2 139.8(3)
C11 P2 C1 C2 -106.8(3)
Fe1 P2 C1 C2 19.4(3)
C6 P2 C1 O1 -49.9(2)
C11 P2 C1 O1 63.6(2)
Fe1 P2 C1 O1 -170.26(18)
C20 Fe2 C14 C13 165.00(18)
C11 Fe2 C14 C13 -81.50(18)
C19 Fe2 C14 C13 125.39(18)
C12 Fe2 C14 C13 -37.22(17)
C16 Fe2 C14 C13 -171.8(4)
C18 Fe2 C14 C13 83.64(19)
C15 Fe2 C14 C13 -120.0(2)
C17 Fe2 C14 C13 54.3(3)
C20 Fe2 C14 C15 -75.0(2)
C11 Fe2 C14 C15 38.49(15)
C19 Fe2 C14 C15 -114.62(17)
C12 Fe2 C14 C15 82.78(17)
C16 Fe2 C14 C15 -51.8(5)
C18 Fe2 C14 C15 -156.37(16)
C13 Fe2 C14 C15 120.0(2)
C17 Fe2 C14 C15 174.3(2)
C20 Fe2 C17 C16 37.69(18)
C14 Fe2 C17 C16 161.9(2)
C11 Fe2 C17 C16 -74.8(2)
C19 Fe2 C17 C16 81.83(18)
C12 Fe2 C17 C16 -117.01(18)
C18 Fe2 C17 C16 119.5(2)
C13 Fe2 C17 C16 -160.60(17)
C15 Fe2 C17 C16 -34.0(5)
C20 Fe2 C17 C18 -81.82(19)
C14 Fe2 C17 C18 42.4(3)
C11 Fe2 C17 C18 165.68(17)
C19 Fe2 C17 C18 -37.68(18)
C12 Fe2 C17 C18 123.48(18)
C16 Fe2 C17 C18 -119.5(2)
C13 Fe2 C17 C18 79.9(2)
C15 Fe2 C17 C18 -153.5(4)
O2S C5S C6S C7S 31.9(3)
O1 C1 C2 C3 -0.1(3)
P2 C1 C2 C3 171.2(2)
C1 O1 C4 C3 0.2(3)
C6 O2 C9 C8 -1.1(3)
C4S O1S C1S C2S 2.6(4)
C9 O2 C6 C7 1.3(3)
C9 O2 C6 P2 175.6(2)
C1 P2 C6 C7 -8.8(4)
C11 P2 C6 C7 -120.3(3)
Fe1 P2 C6 C7 114.2(3)
C1 P2 C6 O2 179.08(19)
C11 P2 C6 O2 67.6(2)
Fe1 P2 C6 O2 -57.9(2)
C13 C14 C15 C11 0.8(3)
Fe2 C14 C15 C11 -58.88(17)
C13 C14 C15 C21 -178.5(2)
Fe2 C14 C15 C21 121.9(3)
C13 C14 C15 Fe2 59.67(19)
C20 Fe2 C15 C14 124.06(17)
C11 Fe2 C15 C14 -118.6(2)
C19 Fe2 C15 C14 81.10(19)
C12 Fe2 C15 C14 -80.82(17)
C16 Fe2 C15 C14 163.89(17)
C18 Fe2 C15 C14 48.3(3)
C13 Fe2 C15 C14 -37.11(16)
C17 Fe2 C15 C14 -168.9(4)
C20 Fe2 C15 C11 -117.35(17)
C14 Fe2 C15 C11 118.6(2)
C19 Fe2 C15 C11 -160.31(16)
C12 Fe2 C15 C11 37.77(15)
C16 Fe2 C15 C11 -77.52(19)
C18 Fe2 C15 C11 166.9(2)
C13 Fe2 C15 C11 81.49(17)
C17 Fe2 C15 C11 -50.3(5)
C20 Fe2 C15 C21 3.9(3)
C14 Fe2 C15 C21 -120.2(3)
C11 Fe2 C15 C21 121.2(3)
C19 Fe2 C15 C21 -39.1(3)
C12 Fe2 C15 C21 159.0(3)
C16 Fe2 C15 C21 43.7(3)
C18 Fe2 C15 C21 -71.9(4)
C13 Fe2 C15 C21 -157.3(3)
C17 Fe2 C15 C21 70.9(6)
O2 C9 C8 C7 0.5(4)
C15 C14 C13 C12 -1.0(3)
Fe2 C14 C13 C12 58.54(19)
C15 C14 C13 Fe2 -59.59(18)
C20 Fe2 C13 C14 -42.6(4)
C11 Fe2 C13 C14 81.95(17)
C19 Fe2 C13 C14 -71.8(2)
C12 Fe2 C13 C14 120.2(2)
C16 Fe2 C13 C14 174.5(3)
C18 Fe2 C13 C14 -112.87(17)
C15 Fe2 C13 C14 37.38(17)
C17 Fe2 C13 C14 -154.43(17)
C20 Fe2 C13 C12 -162.8(3)
C14 Fe2 C13 C12 -120.2(2)
C11 Fe2 C13 C12 -38.27(16)
C19 Fe2 C13 C12 168.02(16)
C16 Fe2 C13 C12 54.3(3)
C18 Fe2 C13 C12 126.92(16)
C15 Fe2 C13 C12 -82.84(17)
C17 Fe2 C13 C12 85.35(19)
C5S O2S C8S C7S -8.9(3)
C14 C15 C21 C22 -21.4(4)
C11 C15 C21 C22 159.5(2)
Fe2 C15 C21 C22 68.9(3)
C14 C15 C21 P1 112.2(3)
C11 C15 C21 P1 -67.0(3)
Fe2 C15 C21 P1 -157.62(15)
C27 P1 C21 C15 -174.79(18)
C23 P1 C21 C15 -53.9(2)
Fe1 P1 C21 C15 69.09(19)
C27 P1 C21 C22 -45.0(2)
C23 P1 C21 C22 75.9(2)
Fe1 P1 C21 C22 -161.16(18)
C14 C15 C11 C12 -0.3(3)
C21 C15 C11 C12 179.0(2)
Fe2 C15 C11 C12 -59.24(17)
C14 C15 C11 P2 -169.51(19)
C21 C15 C11 P2 9.7(4)
Fe2 C15 C11 P2 131.5(2)
C14 C15 C11 Fe2 58.98(17)
C21 C15 C11 Fe2 -121.8(3)
C1 P2 C11 C12 -11.6(3)
C6 P2 C11 C12 100.4(2)
Fe1 P2 C11 C12 -137.2(2)
C1 P2 C11 C15 155.6(2)
C6 P2 C11 C15 -92.4(2)
Fe1 P2 C11 C15 30.0(2)
C1 P2 C11 Fe2 -109.2(2)
C6 P2 C11 Fe2 2.8(2)
Fe1 P2 C11 Fe2 125.21(17)
C20 Fe2 C11 C12 -159.60(16)
C14 Fe2 C11 C12 81.41(16)
C19 Fe2 C11 C12 161.9(2)
C16 Fe2 C11 C12 -115.88(17)
C18 Fe2 C11 C12 -35.6(5)
C13 Fe2 C11 C12 37.87(16)
C15 Fe2 C11 C12 119.3(2)
C17 Fe2 C11 C12 -74.2(2)
C20 Fe2 C11 C15 81.05(18)
C14 Fe2 C11 C15 -37.94(15)
C19 Fe2 C11 C15 42.5(3)
C12 Fe2 C11 C15 -119.3(2)
C16 Fe2 C11 C15 124.77(16)
C18 Fe2 C11 C15 -154.9(4)
C13 Fe2 C11 C15 -81.48(16)
C17 Fe2 C11 C15 166.41(16)
C20 Fe2 C11 P2 -37.6(3)
C14 Fe2 C11 P2 -156.6(2)
C19 Fe2 C11 P2 -76.2(3)
C12 Fe2 C11 P2 122.0(3)
C16 Fe2 C11 P2 6.1(2)
C18 Fe2 C11 P2 86.4(5)
C13 Fe2 C11 P2 159.8(2)
C15 Fe2 C11 P2 -118.7(3)
C17 Fe2 C11 P2 47.7(3)
O2 C6 C7 C8 -1.0(3)
P2 C6 C7 C8 -173.3(3)
C9 C8 C7 C6 0.3(4)
C16 C17 C18 C19 0.0(3)
Fe2 C17 C18 C19 59.10(19)
C16 C17 C18 Fe2 -59.09(19)
C20 Fe2 C18 C17 81.17(19)
C14 Fe2 C18 C17 -159.60(16)
C11 Fe2 C18 C17 -48.8(5)
C19 Fe2 C18 C17 119.5(3)
C12 Fe2 C18 C17 -77.1(2)
C16 Fe2 C18 C17 37.33(17)
C13 Fe2 C18 C17 -117.35(18)
C15 Fe2 C18 C17 167.2(2)
C20 Fe2 C18 C19 -38.31(18)
C14 Fe2 C18 C19 80.9(2)
C11 Fe2 C18 C19 -168.2(4)
C12 Fe2 C18 C19 163.44(17)
C16 Fe2 C18 C19 -82.15(19)
C13 Fe2 C18 C19 123.18(18)
C15 Fe2 C18 C19 47.7(3)
C17 Fe2 C18 C19 -119.5(3)
C17 C18 C19 C20 0.0(3)
Fe2 C18 C19 C20 59.52(19)
C17 C18 C19 Fe2 -59.56(19)
C14 Fe2 C19 C20 126.93(16)
C11 Fe2 C19 C20 55.0(3)
C12 Fe2 C19 C20 -167.2(3)
C16 Fe2 C19 C20 -37.61(17)
C18 Fe2 C19 C20 -118.3(2)
C13 Fe2 C19 C20 166.51(16)
C15 Fe2 C19 C20 85.09(18)
C17 Fe2 C19 C20 -81.00(18)
C20 Fe2 C19 C18 118.3(2)
C14 Fe2 C19 C18 -114.79(17)
C11 Fe2 C19 C18 173.2(2)
C12 Fe2 C19 C18 -48.9(4)
C16 Fe2 C19 C18 80.68(18)
C13 Fe2 C19 C18 -75.21(19)
C15 Fe2 C19 C18 -156.62(17)
C17 Fe2 C19 C18 37.28(17)
O2S C8S C7S C6S 28.6(3)
C5S C6S C7S C8S -36.2(3)
C1S O1S C4S C3S 15.6(4)
O1 C4 C3 C2 -0.2(3)
C1 C2 C3 C4 0.2(3)
C18 C17 C16 C20 0.0(3)
Fe2 C17 C16 C20 -59.11(19)
C18 C17 C16 Fe2 59.15(19)
C20 Fe2 C16 C17 -119.3(2)
C14 Fe2 C16 C17 -149.1(4)
C11 Fe2 C16 C17 126.82(17)
C19 Fe2 C16 C17 -81.39(18)
C12 Fe2 C16 C17 82.49(19)
C18 Fe2 C16 C17 -37.39(17)
C13 Fe2 C16 C17 43.8(4)
C15 Fe2 C16 C17 170.31(16)
C14 Fe2 C16 C20 -29.9(5)
C11 Fe2 C16 C20 -113.91(18)
C19 Fe2 C16 C20 37.88(18)
C12 Fe2 C16 C20 -158.24(17)
C18 Fe2 C16 C20 81.89(19)
C13 Fe2 C16 C20 163.1(3)
C15 Fe2 C16 C20 -70.4(2)
C17 Fe2 C16 C20 119.3(2)
C17 C16 C20 C19 -0.1(3)
Fe2 C16 C20 C19 -59.83(19)
C17 C16 C20 Fe2 59.76(19)
C18 C19 C20 C16 0.1(3)
Fe2 C19 C20 C16 60.03(19)
C18 C19 C20 Fe2 -59.96(19)
C14 Fe2 C20 C16 170.25(17)
C11 Fe2 C20 C16 85.86(19)
C19 Fe2 C20 C16 -119.1(2)
C12 Fe2 C20 C16 51.2(3)
C18 Fe2 C20 C16 -80.94(18)
C13 Fe2 C20 C16 -157.3(3)
C15 Fe2 C20 C16 128.96(17)
C17 Fe2 C20 C16 -37.40(17)
C14 Fe2 C20 C19 -70.6(2)
C11 Fe2 C20 C19 -155.00(16)
C12 Fe2 C20 C19 170.3(2)
C16 Fe2 C20 C19 119.1(2)
C18 Fe2 C20 C19 38.20(16)
C13 Fe2 C20 C19 -38.2(4)
C15 Fe2 C20 C19 -111.91(16)
C17 Fe2 C20 C19 81.74(18)
C14 C13 C12 C11 0.9(3)
Fe2 C13 C12 C11 59.31(17)
C14 C13 C12 Fe2 -58.44(18)
C15 C11 C12 C13 -0.4(3)
P2 C11 C12 C13 168.6(2)
Fe2 C11 C12 C13 -59.68(18)
C15 C11 C12 Fe2 59.31(17)
P2 C11 C12 Fe2 -131.8(2)
C20 Fe2 C12 C13 166.7(3)
C14 Fe2 C12 C13 36.99(16)
C11 Fe2 C12 C13 118.7(2)
C19 Fe2 C12 C13 -34.4(4)
C16 Fe2 C12 C13 -156.56(16)
C18 Fe2 C12 C13 -71.89(19)
C15 Fe2 C12 C13 80.77(16)
C17 Fe2 C12 C13 -113.82(17)
C20 Fe2 C12 C11 48.0(3)
C14 Fe2 C12 C11 -81.75(16)
C19 Fe2 C12 C11 -153.1(3)
C16 Fe2 C12 C11 84.69(18)
C18 Fe2 C12 C11 169.37(16)
C13 Fe2 C12 C11 -118.7(2)
C15 Fe2 C12 C11 -37.98(15)
C17 Fe2 C12 C11 127.44(16)
O1S C4S C3S C2S -28.3(5)
C4S C3S C2S C1S 29.4(5)
O1S C1S C2S C3S -20.8(5)
